data_4029852
loop_
_publ_author_name
'Breton, Gary W.'
'Hughes, Joshua S.'
'Pitchko, Timothy J.'
'Martin, Kenneth L.'
'Hardcastle, Kenneth'

_publ_section_title
;
 Unexpected \s Bond Rupture during the Reaction of
 N-Methyl-1,2,4-triazoline-3,5-dione with Acenaphthylene and Indene.
;
_journal_issue 17
_journal_name_full 'The Journal of organic chemistry'
_journal_page_first 8212
_journal_page_last 8220
_journal_paper_doi 10.1021/jo5014096
_journal_volume 79
_journal_year 2014
_chemical_formula_sum 'C18 H14 N6 O4'
_chemical_formula_weight 378.35
_chemical_name_systematic
; 
 ? 
;
_space_group_IT_number 14
_symmetry_cell_setting monoclinic
_symmetry_space_group_name_Hall '-P 2yn'
_symmetry_space_group_name_H-M 'P 1 21/n 1'
_atom_sites_solution_hydrogens geom
_atom_sites_solution_primary direct
_atom_sites_solution_secondary difmap
_audit_creation_method SHELXL-97
_cell_angle_alpha 90.00
_cell_angle_beta 94.634(2)
_cell_angle_gamma 90.00
_cell_formula_units_Z 4
_cell_length_a 13.6957(17)
_cell_length_b 7.3312(9)
_cell_length_c 16.043(2)
_cell_measurement_reflns_used 3770
_cell_measurement_temperature 173(2)
_cell_measurement_theta_max 27.75
_cell_measurement_theta_min 2.55
_cell_volume 1605.5(3)
_computing_cell_refinement 'Bruker SMART'
_computing_data_collection 'Bruker SMART'
_computing_data_reduction 'Bruker SAINT'
_computing_molecular_graphics 'Bruker SHELXTL'
_computing_publication_material 'Bruker SHELXTL'
_computing_structure_refinement 'SHELXL-97 (Sheldrick, 1997)'
_computing_structure_solution 'SHELXS-97 (Sheldrick, 1990)'
_diffrn_ambient_temperature 173(2)
_diffrn_measured_fraction_theta_full 0.958
_diffrn_measured_fraction_theta_max 0.958
_diffrn_measurement_device_type 'CCD area detector'
_diffrn_measurement_method 'phi and omega scans'
_diffrn_radiation_monochromator graphite
_diffrn_radiation_source 'fine-focus sealed tube'
_diffrn_radiation_type MoK\a
_diffrn_radiation_wavelength 0.71073
_diffrn_reflns_av_R_equivalents 0.0626
_diffrn_reflns_av_sigmaI/netI 0.0496
_diffrn_reflns_limit_h_max 20
_diffrn_reflns_limit_h_min -19
_diffrn_reflns_limit_k_max 10
_diffrn_reflns_limit_k_min -11
_diffrn_reflns_limit_l_max 23
_diffrn_reflns_limit_l_min -23
_diffrn_reflns_number 33371
_diffrn_reflns_theta_full 32.53
_diffrn_reflns_theta_max 32.53
_diffrn_reflns_theta_min 1.88
_exptl_absorpt_coefficient_mu 0.115
_exptl_absorpt_correction_T_max 0.991
_exptl_absorpt_correction_T_min 0.988
_exptl_absorpt_correction_type multi-scan
_exptl_absorpt_process_details SADABS
_exptl_crystal_colour colourless
_exptl_crystal_density_diffrn 1.565
_exptl_crystal_density_method 'not measured'
_exptl_crystal_description rod
_exptl_crystal_F_000 784
_exptl_crystal_size_max 0.310
_exptl_crystal_size_mid 0.090
_exptl_crystal_size_min 0.080
_refine_diff_density_max 0.424
_refine_diff_density_min -0.257
_refine_diff_density_rms 0.062
_refine_ls_extinction_method none
_refine_ls_goodness_of_fit_ref 1.054
_refine_ls_hydrogen_treatment mixed
_refine_ls_matrix_type full
_refine_ls_number_parameters 322
_refine_ls_number_reflns 5577
_refine_ls_number_restraints 9
_refine_ls_restrained_S_all 1.053
_refine_ls_R_factor_all 0.0858
_refine_ls_R_factor_gt 0.0494
_refine_ls_shift/su_max 0.047
_refine_ls_shift/su_mean 0.000
_refine_ls_structure_factor_coef Fsqd
_refine_ls_weighting_details 'calc w=1/[\s^2^(Fo^2^)+(0.0636P)^2^+0.1037P] where P=(Fo^2^+2Fc^2^)/3'
_refine_ls_weighting_scheme calc
_refine_ls_wR_factor_gt 0.1160
_refine_ls_wR_factor_ref 0.1335
_reflns_number_gt 3663
_reflns_number_total 5577
_reflns_threshold_expression >2sigma(I)
_cod_data_source_file jo5014096_si_003.cif
_cod_data_source_block breton1
_cod_depositor_comments
;
The following automatic conversions were performed:

'_symmetry_cell_setting' value 'Monoclinic' changed to 'monoclinic'
according to
/usr/data/users/saulius/crontab/automatic-downloads/rss-feeds/ACS/lib/dictionaries/cif_core.dic
dictionary named 'cif_core.dic' version 2.4.2 from 2011-04-26.

Automatic conversion script
Id: cif_fix_values 2281 2013-09-26 08:29:07Z andrius 

 Adding full bibliography for 4029852--4029854.cif.
;
_cod_original_cell_volume 1605.6(3)
_cod_original_sg_symbol_H-M P2(1)/n
_cod_database_code 4029852

loop_
_symmetry_equiv_pos_as_xyz
'x, y, z'
'-x+1/2, y+1/2, -z+1/2'
'-x, -y, -z'
'x-1/2, -y-1/2, z-1/2'

loop_
_atom_site_label
_atom_site_type_symbol
_atom_site_fract_x
_atom_site_fract_y
_atom_site_fract_z
_atom_site_U_iso_or_equiv
_atom_site_adp_type
_atom_site_occupancy
_atom_site_symmetry_multiplicity
_atom_site_calc_flag
_atom_site_refinement_flags
O1 O 0.65259(8) 0.97442(15) -0.02105(8) 0.0334(3) Uani 1 1 d .
O2 O 0.56212(8) 0.38689(15) -0.08311(7) 0.0288(3) Uani 1 1 d .
O1A O 0.88078(8) 0.71658(15) 0.21672(6) 0.0282(3) Uani 1 1 d .
O2A O 0.80821(8) 0.13816(14) 0.12494(7) 0.0289(3) Uani 1 1 d .
N1 N 0.57857(8) 0.69756(17) -0.05730(7) 0.0213(3) Uani 1 1 d .
N2 N 0.71423(8) 0.69492(15) 0.02666(7) 0.0189(2) Uani 1 1 d .
N3 N 0.68773(8) 0.50968(16) 0.00599(7) 0.0189(2) Uani 1 1 d .
N1A N 0.85425(9) 0.40656(16) 0.19442(7) 0.0208(2) Uani 1 1 d .
N2A N 0.86770(9) 0.58569(16) 0.08458(7) 0.0193(2) Uani 1 1 d .
N3A N 0.84529(9) 0.40370(15) 0.05532(7) 0.0193(2) Uani 1 1 d .
C1 C 0.64902(10) 0.8102(2) -0.01822(9) 0.0214(3) Uani 1 1 d .
C1A C 0.86797(10) 0.58536(19) 0.17163(8) 0.0197(3) Uani 1 1 d .
C2 C 0.82070(10) 0.73363(19) 0.03641(8) 0.0187(3) Uani 1 1 d .
H2 H 0.8308(11) 0.847(2) 0.0685(10) 0.020(4) Uiso 1 1 d .
C3 C 0.86287(10) 0.76091(19) -0.04672(8) 0.0196(3) Uani 1 1 d .
C4 C 0.90468(11) 0.9256(2) -0.06250(9) 0.0235(3) Uani 1 1 d .
H4 H 0.9075(12) 1.024(2) -0.0209(11) 0.027(4) Uiso 1 1 d .
C5 C 0.94234(11) 0.9614(2) -0.14015(10) 0.0272(3) Uani 1 1 d .
H5 H 0.9736(13) 1.080(2) -0.1496(11) 0.032(5) Uiso 1 1 d .
C6 C 0.93327(11) 0.8333(2) -0.20181(10) 0.0267(3) Uani 1 1 d .
H6 H 0.9564(14) 0.851(2) -0.2545(11) 0.037(5) Uiso 1 1 d .
C7 C 0.88922(10) 0.6614(2) -0.18863(9) 0.0225(3) Uani 1 1 d .
C8 C 0.85458(10) 0.62167(19) -0.10901(8) 0.0190(3) Uani 1 1 d .
C9 C 0.87704(11) 0.5298(2) -0.25355(9) 0.0271(3) Uani 1 1 d .
H9 H 0.8987(13) 0.561(2) -0.3071(11) 0.029(4) Uiso 1 1 d .
C10 C 0.83332(12) 0.3671(2) -0.24059(9) 0.0290(3) Uani 1 1 d .
H10 H 0.8223(15) 0.280(3) -0.2851(13) 0.047(6) Uiso 1 1 d .
C11 C 0.79994(11) 0.3253(2) -0.16186(9) 0.0240(3) Uani 1 1 d .
H11 H 0.7705(12) 0.209(2) -0.1525(10) 0.025(4) Uiso 1 1 d .
C12 C 0.81067(10) 0.44839(19) -0.09697(8) 0.0195(3) Uani 1 1 d .
C13 C 0.77111(10) 0.39465(19) -0.01523(8) 0.0183(3) Uani 1 1 d .
H13 H 0.7484(12) 0.268(2) -0.0182(9) 0.017(4) Uiso 1 1 d .
C14 C 0.60397(10) 0.5173(2) -0.05019(8) 0.0197(3) Uani 1 1 d .
C14A C 0.83157(10) 0.29648(19) 0.12601(8) 0.0202(3) Uani 1 1 d .
C15 C 0.48809(12) 0.7622(3) -0.10184(11) 0.0308(4) Uani 1 1 d .
H15A H 0.440(2) 0.661(4) -0.1066(18) 0.030(11) Uiso 0.61(5) 1 d PD
H15B H 0.5022(19) 0.799(4) -0.1603(17) 0.025(10) Uiso 0.61(5) 1 d PD
H15C H 0.466(2) 0.867(4) -0.0714(19) 0.038(11) Uiso 0.61(5) 1 d PD
H15D H 0.505(3) 0.908(7) -0.118(3) 0.05(2) Uiso 0.39(5) 1 d PD
H15E H 0.477(3) 0.699(7) -0.155(3) 0.034(16) Uiso 0.39(5) 1 d PD
H15F H 0.437(2) 0.770(5) -0.064(2) 0.000(12) Uiso 0.39(5) 1 d PD
C15A C 0.85286(13) 0.3457(2) 0.28106(9) 0.0268(3) Uani 1 1 d .
H15G H 0.8056(17) 0.409(3) 0.3075(14) 0.056(6) Uiso 1 1 d .
H15H H 0.8358(15) 0.220(3) 0.2802(12) 0.043(5) Uiso 1 1 d .
H15I H 0.9187(17) 0.352(3) 0.3102(13) 0.055(6) Uiso 1 1 d .

loop_
_atom_site_aniso_label
_atom_site_aniso_U_11
_atom_site_aniso_U_22
_atom_site_aniso_U_33
_atom_site_aniso_U_23
_atom_site_aniso_U_13
_atom_site_aniso_U_12
O1 0.0331(6) 0.0203(6) 0.0463(7) 0.0010(5) -0.0003(5) 0.0057(5)
O2 0.0255(5) 0.0321(6) 0.0279(5) -0.0013(4) -0.0029(4) -0.0086(4)
O1A 0.0364(6) 0.0251(6) 0.0217(5) -0.0039(4) -0.0057(4) -0.0022(5)
O2A 0.0398(6) 0.0184(5) 0.0283(5) 0.0006(4) 0.0005(5) -0.0012(4)
N1 0.0186(5) 0.0260(6) 0.0188(5) 0.0048(5) -0.0004(4) 0.0018(5)
N2 0.0202(5) 0.0161(6) 0.0200(5) -0.0023(4) -0.0002(4) 0.0009(4)
N3 0.0197(5) 0.0163(6) 0.0205(5) 0.0000(4) 0.0004(4) -0.0002(4)
N1A 0.0233(6) 0.0218(6) 0.0167(5) 0.0008(4) -0.0012(4) -0.0003(5)
N2A 0.0235(6) 0.0166(6) 0.0170(5) -0.0011(4) -0.0032(4) -0.0003(4)
N3A 0.0232(6) 0.0159(6) 0.0180(5) 0.0000(4) -0.0026(4) 0.0006(4)
C1 0.0208(6) 0.0221(7) 0.0213(6) 0.0006(5) 0.0024(5) 0.0029(5)
C1A 0.0184(6) 0.0221(7) 0.0181(6) 0.0005(5) -0.0019(5) -0.0006(5)
C2 0.0200(6) 0.0164(6) 0.0191(6) 0.0000(5) -0.0012(5) -0.0008(5)
C3 0.0188(6) 0.0194(7) 0.0201(6) 0.0010(5) -0.0011(5) 0.0023(5)
C4 0.0215(7) 0.0224(7) 0.0264(7) 0.0021(6) 0.0003(6) 0.0005(5)
C5 0.0219(7) 0.0268(8) 0.0332(8) 0.0086(6) 0.0038(6) 0.0008(6)
C6 0.0220(7) 0.0338(9) 0.0253(7) 0.0084(6) 0.0084(6) 0.0049(6)
C7 0.0181(6) 0.0291(8) 0.0205(6) 0.0016(6) 0.0024(5) 0.0053(5)
C8 0.0174(6) 0.0208(7) 0.0187(6) 0.0011(5) 0.0009(5) 0.0035(5)
C9 0.0240(7) 0.0402(9) 0.0175(7) -0.0003(6) 0.0040(5) 0.0065(6)
C10 0.0290(8) 0.0372(9) 0.0207(7) -0.0092(6) 0.0015(6) 0.0042(7)
C11 0.0240(7) 0.0249(8) 0.0225(7) -0.0050(6) -0.0011(5) 0.0010(6)
C12 0.0182(6) 0.0227(7) 0.0171(6) -0.0009(5) -0.0007(5) 0.0027(5)
C13 0.0203(6) 0.0167(7) 0.0175(6) -0.0013(5) -0.0012(5) -0.0005(5)
C14 0.0179(6) 0.0259(7) 0.0155(6) 0.0024(5) 0.0033(5) -0.0021(5)
C14A 0.0201(6) 0.0200(7) 0.0203(6) 0.0020(5) 0.0006(5) 0.0033(5)
C15 0.0203(7) 0.0410(10) 0.0301(8) 0.0123(7) -0.0031(6) 0.0034(7)
C15A 0.0314(8) 0.0308(9) 0.0181(6) 0.0040(6) 0.0006(6) 0.0002(7)

loop_
_atom_type_symbol
_atom_type_description
_atom_type_scat_dispersion_real
_atom_type_scat_dispersion_imag
_atom_type_scat_source
C C 0.0033 0.0016 'International Tables Vol C Tables 4.2.6.8 and 6.1.1.4'
H H 0.0000 0.0000 'International Tables Vol C Tables 4.2.6.8 and 6.1.1.4'
N N 0.0061 0.0033 'International Tables Vol C Tables 4.2.6.8 and 6.1.1.4'
O O 0.0106 0.0060 'International Tables Vol C Tables 4.2.6.8 and 6.1.1.4'

loop_
_geom_angle_atom_site_label_1
_geom_angle_atom_site_label_2
_geom_angle_atom_site_label_3
_geom_angle
C14 N1 C1 112.09(11)
C14 N1 C15 123.67(13)
C1 N1 C15 124.24(13)
C1 N2 N3 108.40(11)
C1 N2 C2 121.65(11)
N3 N2 C2 115.68(10)
C14 N3 N2 106.81(11)
C14 N3 C13 118.75(11)
N2 N3 C13 113.95(10)
C14A N1A C1A 111.89(11)
C14A N1A C15A 124.03(12)
C1A N1A C15A 123.72(12)
C1A N2A N3A 107.93(10)
C1A N2A C2 119.94(11)
N3A N2A C2 116.44(10)
C14A N3A N2A 107.11(10)
C14A N3A C13 118.05(11)
N2A N3A C13 114.31(10)
O1 C1 N1 127.50(13)
O1 C1 N2 126.95(13)
N1 C1 N2 105.54(12)
O1A C1A N1A 127.97(13)
O1A C1A N2A 125.88(13)
N1A C1A N2A 106.12(11)
N2A C2 N2 107.66(11)
N2A C2 C3 112.62(11)
N2 C2 C3 112.08(11)
C4 C3 C8 120.82(13)
C4 C3 C2 118.44(13)
C8 C3 C2 120.66(12)
C3 C4 C5 121.04(14)
C6 C5 C4 119.65(15)
C5 C6 C7 121.22(14)
C6 C7 C9 121.34(14)
C6 C7 C8 119.35(13)
C9 C7 C8 119.30(14)
C12 C8 C3 123.60(12)
C12 C8 C7 118.52(12)
C3 C8 C7 117.85(13)
C10 C9 C7 120.79(14)
C9 C10 C11 120.43(14)
C12 C11 C10 120.79(15)
C11 C12 C8 120.15(13)
C11 C12 C13 117.49(13)
C8 C12 C13 122.33(12)
N3A C13 N3 107.29(10)
N3A C13 C12 112.64(11)
N3 C13 C12 112.84(11)
O2 C14 N1 128.05(13)
O2 C14 N3 125.59(13)
N1 C14 N3 106.32(11)
O2A C14A N1A 128.23(13)
O2A C14A N3A 125.50(13)
N1A C14A N3A 106.21(12)

loop_
_geom_bond_atom_site_label_1
_geom_bond_atom_site_label_2
_geom_bond_distance
O1 C1 1.2058(18)
O2 C14 1.2133(17)
O1A C1A 1.2078(16)
O2A C14A 1.2038(17)
N1 C14 1.3693(19)
N1 C1 1.3814(18)
N1 C15 1.4587(19)
N2 C1 1.3882(17)
N2 N3 1.4375(16)
N2 C2 1.4813(18)
N3 C14 1.4016(17)
N3 C13 1.4811(18)
N1A C14A 1.3774(18)
N1A C1A 1.3777(18)
N1A C15A 1.4614(18)
N2A C1A 1.3964(17)
N2A N3A 1.4392(16)
N2A C2 1.4518(17)
N3A C14A 1.4049(18)
N3A C13 1.4600(16)
C2 C3 1.509(2)
C3 C4 1.369(2)
C3 C8 1.4266(19)
C4 C5 1.411(2)
C5 C6 1.362(2)
C6 C7 1.420(2)
C7 C9 1.420(2)
C7 C8 1.4282(19)
C8 C12 1.425(2)
C9 C10 1.358(2)
C10 C11 1.411(2)
C11 C12 1.3767(19)
C12 C13 1.5111(19)

loop_
_geom_torsion_atom_site_label_1
_geom_torsion_atom_site_label_2
_geom_torsion_atom_site_label_3
_geom_torsion_atom_site_label_4
_geom_torsion
C1 N2 N3 C14 -1.61(14)
C2 N2 N3 C14 -142.29(11)
C1 N2 N3 C13 131.54(12)
C2 N2 N3 C13 -9.14(15)
C1A N2A N3A C14A 0.48(14)
C2 N2A N3A C14A -137.83(12)
C1A N2A N3A C13 133.24(12)
C2 N2A N3A C13 -5.07(16)
C14 N1 C1 O1 171.59(15)
C15 N1 C1 O1 -7.8(2)
C14 N1 C1 N2 -9.60(15)
C15 N1 C1 N2 171.05(13)
N3 N2 C1 O1 -174.59(14)
C2 N2 C1 O1 -36.7(2)
N3 N2 C1 N1 6.58(14)
C2 N2 C1 N1 144.45(12)
C14A N1A C1A O1A 173.57(14)
C15A N1A C1A O1A 0.1(2)
C14A N1A C1A N2A -8.48(15)
C15A N1A C1A N2A 178.09(13)
N3A N2A C1A O1A -177.33(13)
C2 N2A C1A O1A -40.7(2)
N3A N2A C1A N1A 4.67(14)
C2 N2A C1A N1A 141.26(12)
C1A N2A C2 N2 -81.43(14)
N3A N2A C2 N2 51.67(15)
C1A N2A C2 C3 154.51(12)
N3A N2A C2 C3 -72.39(15)
C1 N2 C2 N2A -178.69(11)
N3 N2 C2 N2A -43.63(14)
C1 N2 C2 C3 -54.31(16)
N3 N2 C2 C3 80.76(14)
N2A C2 C3 C4 -119.54(14)
N2 C2 C3 C4 118.88(14)
N2A C2 C3 C8 63.77(16)
N2 C2 C3 C8 -57.81(16)
C8 C3 C4 C5 -1.1(2)
C2 C3 C4 C5 -177.83(13)
C3 C4 C5 C6 2.9(2)
C4 C5 C6 C7 -2.0(2)
C5 C6 C7 C9 178.11(14)
C5 C6 C7 C8 -0.5(2)
C4 C3 C8 C12 -179.11(13)
C2 C3 C8 C12 -2.5(2)
C4 C3 C8 C7 -1.40(19)
C2 C3 C8 C7 175.21(12)
C6 C7 C8 C12 -179.94(12)
C9 C7 C8 C12 1.38(19)
C6 C7 C8 C3 2.22(19)
C9 C7 C8 C3 -176.46(12)
C6 C7 C9 C10 -178.88(14)
C8 C7 C9 C10 -0.2(2)
C7 C9 C10 C11 -0.6(2)
C9 C10 C11 C12 0.3(2)
C10 C11 C12 C8 0.9(2)
C10 C11 C12 C13 178.77(13)
C3 C8 C12 C11 175.97(13)
C7 C8 C12 C11 -1.73(19)
C3 C8 C12 C13 -1.8(2)
C7 C8 C12 C13 -179.46(12)
C14A N3A C13 N3 78.87(14)
N2A N3A C13 N3 -48.46(15)
C14A N3A C13 C12 -156.35(12)
N2A N3A C13 C12 76.32(14)
C14 N3 C13 N3A -176.91(11)
N2 N3 C13 N3A 55.89(14)
C14 N3 C13 C12 58.44(16)
N2 N3 C13 C12 -68.76(13)
C11 C12 C13 N3A 124.46(13)
C8 C12 C13 N3A -57.75(17)
C11 C12 C13 N3 -113.86(14)
C8 C12 C13 N3 63.92(16)
C1 N1 C14 O2 -173.41(14)
C15 N1 C14 O2 5.9(2)
C1 N1 C14 N3 8.65(15)
C15 N1 C14 N3 -171.99(13)
N2 N3 C14 O2 177.90(13)
C13 N3 C14 O2 47.40(19)
N2 N3 C14 N1 -4.10(14)
C13 N3 C14 N1 -134.59(12)
C1A N1A C14A O2A -173.85(14)
C15A N1A C14A O2A -0.4(2)
C1A N1A C14A N3A 8.79(15)
C15A N1A C14A N3A -177.80(13)
N2A N3A C14A O2A 177.10(13)
C13 N3A C14A O2A 46.4(2)
N2A N3A C14A N1A -5.44(14)
C13 N3A C14A N1A -136.14(12)
